data_4516819
loop_
_publ_author_name
'Burian, Max'
'Rigodanza, Francesco'
'Demitri, Nicola'
'D Ord Evi\'c, Luka'
'Marchesan, Silvia'
'Steinhartova, Tereza'
'Letofsky-Papst, Ilse'
'Khalakhan, Ivan'
'Mourad, El\'eonore'
'Freunberger, Stefan A.'
'Amenitsch, Heinz'
'Prato, Maurizio'
'Syrgiannis, Zois'

_publ_section_title
;
 Inter-Backbone Charge Transfer as Prerequisite for Long-Range
 Conductivity in Perylene Bisimide Hydrogels.
;
_journal_issue 6
_journal_name_full 'ACS nano'
_journal_page_first 5800
_journal_page_last 5806
_journal_paper_doi 10.1021/acsnano.8b01689
_journal_volume 12
_journal_year 2018
_chemical_formula_moiety '1.5(C30 H18 N2 O8), C6 H15 N'
_chemical_formula_sum 'C51 H42 N4 O12'
_chemical_formula_weight 902.88
_space_group_crystal_system triclinic
_space_group_IT_number 2
_space_group_name_Hall '-P 1'
_space_group_name_H-M_alt 'P -1'
_atom_sites_solution_hydrogens geom
_atom_sites_solution_primary direct
_atom_sites_solution_secondary difmap
_audit_creation_method SHELXL-2016/6
_cell_angle_alpha 92.06(3)
_cell_angle_beta 93.78(3)
_cell_angle_gamma 114.52(3)
_cell_formula_units_Z 2
_cell_length_a 10.856(2)
_cell_length_b 11.859(2)
_cell_length_c 17.712(4)
_cell_measurement_reflns_used 109
_cell_measurement_temperature 100(2)
_cell_measurement_theta_max 21.857
_cell_measurement_theta_min 1.137
_cell_volume 2065.1(9)
_computing_cell_refinement 'XDS (Kabsch, 2010)'
_computing_data_collection 'Elettra XRD1 Data Collection SW'
_computing_data_reduction 'XDS (Kabsch, 2010)'
_computing_molecular_graphics 'Ortep3 for Windows - Coot'
_computing_publication_material 'enCIFer - publCIF'
_computing_structure_refinement 'SHELXL-2016/6 (Sheldrick, 2016)'
_computing_structure_solution 'SHELXT (Sheldrick, 2015)'
_diffrn_ambient_temperature 100(2)
_diffrn_measured_fraction_theta_full 0.978
_diffrn_measured_fraction_theta_max 0.978
_diffrn_measurement_device_type
;
'Huber 4-circles Kappa Goniometer, Pilatus 2M detector'
;
_diffrn_measurement_method 'Rotating crystal'
_diffrn_radiation_type Synchrotron
_diffrn_radiation_wavelength 0.700
_diffrn_reflns_av_R_equivalents 0.1570
_diffrn_reflns_av_unetI/netI 0.1450
_diffrn_reflns_Laue_measured_fraction_full 0.978
_diffrn_reflns_Laue_measured_fraction_max 0.978
_diffrn_reflns_limit_h_max 11
_diffrn_reflns_limit_h_min -11
_diffrn_reflns_limit_k_max 12
_diffrn_reflns_limit_k_min -12
_diffrn_reflns_limit_l_max 18
_diffrn_reflns_limit_l_min -18
_diffrn_reflns_number 15497
_diffrn_reflns_point_group_measured_fraction_full 0.978
_diffrn_reflns_point_group_measured_fraction_max 0.978
_diffrn_reflns_theta_full 21.859
_diffrn_reflns_theta_max 21.859
_diffrn_reflns_theta_min 1.138
_diffrn_source 'Elettra Synchrotron - XRD1 BL'
_diffrn_standards_decay_% 0
_diffrn_standards_interval_count 0
_diffrn_standards_number 0
_exptl_absorpt_coefficient_mu 0.100
_exptl_absorpt_correction_T_max 0.7450
_exptl_absorpt_correction_T_min 0.4699
_exptl_absorpt_correction_type multi-scan
_exptl_absorpt_process_details 'SADABS v2012/1 (Bruker, 2012)'
_exptl_crystal_colour 'Dark red'
_exptl_crystal_density_diffrn 1.452
_exptl_crystal_description 'Thin needles'
_exptl_crystal_F_000 944
_exptl_crystal_size_max 0.080
_exptl_crystal_size_mid 0.010
_exptl_crystal_size_min 0.010
_refine_diff_density_max 0.690
_refine_diff_density_min -0.336
_refine_diff_density_rms 0.073
_refine_ls_extinction_method none
_refine_ls_goodness_of_fit_ref 1.020
_refine_ls_hydrogen_treatment constr
_refine_ls_matrix_type full
_refine_ls_number_parameters 552
_refine_ls_number_reflns 5096
_refine_ls_number_restraints 43
_refine_ls_restrained_S_all 1.024
_refine_ls_R_factor_all 0.1919
_refine_ls_R_factor_gt 0.0977
_refine_ls_shift/su_max 0.002
_refine_ls_shift/su_mean 0.000
_refine_ls_structure_factor_coef Fsqd
_refine_ls_weighting_details 'w=1/[\s^2^(Fo^2^)+(0.1696P)^2^] where P=(Fo^2^+2Fc^2^)/3'
_refine_ls_weighting_scheme calc
_refine_ls_wR_factor_gt 0.2587
_refine_ls_wR_factor_ref 0.3263
_reflns_Friedel_coverage 0.000
_reflns_number_gt 2370
_reflns_number_total 5096
_reflns_threshold_expression 'I > 2\s(I)'
_cod_data_source_file nn8b01689_si_002.cif
_cod_data_source_block 1
_cod_original_cell_volume 2065.1(8)
_cod_database_code 4516819
_shelx_shelxl_version_number 2016/6
_shelx_space_group_comment
;
The symmetry employed for this shelxl refinement is uniquely defined
by the following loop, which should always be used as a source of
symmetry information in preference to the above space-group names.
They are only intended as comments.
;
_shelx_estimated_absorpt_t_min 0.992
_shelx_estimated_absorpt_t_max 0.999
_exptl_absorpt_special_details
;
SADABS was used to perform the Absorption correction.
Parameters refinement is based on 16986 reflections.
Ratio of minimum to maximum apparent transmission: 0.631
The given Tmin and Tmax were generated using the SHELX SIZE command
;

loop_
_space_group_symop_operation_xyz
'x, y, z'
'-x, -y, -z'

loop_
_atom_site_label
_atom_site_type_symbol
_atom_site_fract_x
_atom_site_fract_y
_atom_site_fract_z
_atom_site_U_iso_or_equiv
_atom_site_adp_type
_atom_site_occupancy
_atom_site_site_symmetry_order
_atom_site_calc_flag
_atom_site_refinement_flags_posn
_atom_site_refinement_flags_adp
_atom_site_refinement_flags_occupancy
_atom_site_disorder_assembly
_atom_site_disorder_group
O6_1 O -0.3865(6) -0.1682(5) 1.2561(3) 0.0797(17) Uani 1 1 d . . . . .
O5_1 O -0.2311(7) -0.0866(6) 1.3541(4) 0.104(2) Uani 1 1 d . . . . .
N1_1 N 0.0563(6) 0.1410(6) 1.2139(4) 0.0606(17) Uani 1 1 d . . . . .
O1_1 O 0.0775(7) 0.2933(5) 1.3014(4) 0.089(2) Uani 1 1 d . . . . .
O3_1 O 0.5674(6) 0.7274(5) 0.7189(3) 0.0696(16) Uani 1 1 d . . . . .
O4_1 O 0.6579(6) 1.0271(5) 0.9080(3) 0.0669(15) Uani 1 1 d . . . . .
N2_1 N 0.6104(6) 0.8781(5) 0.8142(4) 0.0526(16) Uani 1 1 d . . . . .
O2_1 O 0.0404(6) -0.0088(5) 1.1257(3) 0.0681(15) Uani 1 1 d . . . . .
O8_1 O 0.7616(7) 1.1610(6) 0.6631(3) 0.0824(18) Uani 1 1 d . . . . .
O7_1 O 0.5908(6) 1.2134(5) 0.6737(4) 0.0771(17) Uani 1 1 d . . . . .
H7O_1 H 0.530783 1.201380 0.703863 0.116 Uiso 1 1 calc R U . . .
C27_1 C -0.2671(9) -0.0959(6) 1.2856(6) 0.069(2) Uani 1 1 d . . . . .
C26_1 C -0.1697(8) -0.0207(8) 1.2334(5) 0.078(3) Uani 1 1 d . . . . .
H26A_1 H -0.198446 0.044086 1.216436 0.094 Uiso 1 1 calc R U . . .
H26B_1 H -0.177486 -0.075235 1.187975 0.094 Uiso 1 1 calc R U . . .
C25_1 C -0.0226(8) 0.0423(7) 1.2625(4) 0.063(2) Uani 1 1 d . . . . .
H25A_1 H -0.014694 0.078830 1.314670 0.076 Uiso 1 1 calc R U . . .
H25B_1 H 0.015931 -0.020120 1.264525 0.076 Uiso 1 1 calc R U . . .
C22_1 C 0.0780(7) 0.1033(7) 1.1433(5) 0.059(2) Uani 1 1 d . . . . .
C21_1 C 0.1025(8) 0.2669(7) 1.2397(5) 0.061(2) Uani 1 1 d . . . . .
C4_1 C 0.1430(4) 0.2000(2) 1.0904(2) 0.0496(18) Uani 1 1 d G . . . .
C5_1 C 0.1564(4) 0.1645(2) 1.0169(2) 0.0539(19) Uani 1 1 d G . . . .
H5_1 H 0.119351 0.078984 1.000209 0.065 Uiso 1 1 calc R U . . .
C6_1 C 0.2240(4) 0.2543(3) 0.96770(17) 0.0513(19) Uani 1 1 d G . . . .
H6_1 H 0.233160 0.230002 0.917419 0.062 Uiso 1 1 calc R U . . .
C15_1 C 0.2782(3) 0.3794(3) 0.99208(15) 0.0477(18) Uani 1 1 d G . . . .
C19_1 C 0.2649(2) 0.4149(2) 1.06565(14) 0.0421(17) Uani 1 1 d G . . . .
C14_1 C 0.1973(3) 0.3252(2) 1.11483(15) 0.0452(17) Uani 1 1 d G . . . .
C3_1 C 0.1839(4) 0.3607(3) 1.18840(15) 0.0531(19) Uani 1 1 d G . . . .
C2_1 C 0.2381(4) 0.4859(3) 1.21278(17) 0.058(2) Uani 1 1 d G . . . .
H2_1 H 0.228966 0.510135 1.263062 0.070 Uiso 1 1 calc R U . . .
C1_1 C 0.3057(4) 0.5756(3) 1.1636(2) 0.056(2) Uani 1 1 d G . . . .
H1_1 H 0.342775 0.661156 1.180275 0.067 Uiso 1 1 calc R U . . .
C13_1 C 0.3191(3) 0.5401(2) 1.09004(19) 0.0422(17) Uani 1 1 d G . . . .
C16_1 C 0.3510(3) 0.47908(19) 0.93767(18) 0.0452(18) Uani 1 1 d G . . . .
C7_1 C 0.3601(4) 0.4444(2) 0.8632(2) 0.0532(19) Uani 1 1 d G . . . .
H7_1 H 0.320373 0.359036 0.845776 0.064 Uiso 1 1 calc R U . . .
C8_1 C 0.4273(4) 0.5345(3) 0.81412(16) 0.0523(19) Uani 1 1 d G . . . .
H8_1 H 0.433470 0.510738 0.763209 0.063 Uiso 1 1 calc R U . . .
C9_1 C 0.4853(4) 0.6593(3) 0.83957(14) 0.0461(18) Uani 1 1 d G . . . .
C17_1 C 0.4762(2) 0.6940(2) 0.91407(14) 0.0440(17) Uani 1 1 d G . . . .
C20_1 C 0.4091(2) 0.6039(2) 0.96311(14) 0.0410(17) Uani 1 1 d G . . . .
C18_1 C 0.3999(3) 0.6386(3) 1.03761(14) 0.0431(17) Uani 1 1 d G . . . .
C12_1 C 0.4580(4) 0.7635(3) 1.06306(16) 0.0539(19) Uani 1 1 d G . . . .
H12_1 H 0.451809 0.787199 1.113975 0.065 Uiso 1 1 calc R U . . .
C11_1 C 0.5252(4) 0.8536(2) 1.0140(2) 0.057(2) Uani 1 1 d G . . . .
H11_1 H 0.564906 0.938904 1.031410 0.069 Uiso 1 1 calc R U . . .
C10_1 C 0.5343(3) 0.8189(2) 0.93952(19) 0.0442(17) Uani 1 1 d G . . . .
C23_1 C 0.5562(7) 0.7528(7) 0.7835(5) 0.0525(19) Uani 1 1 d . . . . .
C24_1 C 0.6068(7) 0.9165(7) 0.8889(4) 0.0528(19) Uani 1 1 d . . . . .
C28_1 C 0.6779(8) 0.9756(7) 0.7624(4) 0.056(2) Uani 1 1 d . . . . .
H28A_1 H 0.704564 0.939138 0.718724 0.067 Uiso 1 1 calc R U . . .
H28B_1 H 0.761349 1.040688 0.789331 0.067 Uiso 1 1 calc R U . . .
C29_1 C 0.5848(8) 1.0329(7) 0.7344(5) 0.063(2) Uani 1 1 d . . . . .
H29A_1 H 0.505825 0.969035 0.703352 0.076 Uiso 1 1 calc R U . . .
H29B_1 H 0.550265 1.060588 0.778480 0.076 Uiso 1 1 calc R U . . .
C30_1 C 0.6528(8) 1.1412(8) 0.6880(5) 0.062(2) Uani 1 1 d . . . . .
O6A_2 O 0.7559(15) 1.3863(15) 0.5279(7) 0.162(6) Uani 0.7 1 d D . P A 2
O5A_2 O 0.8609(9) 1.2683(9) 0.5376(4) 0.151(4) Uani 0.7 1 d D . P A 2
H5OA_2 H 0.814482 1.245438 0.574846 0.227 Uiso 0.7 1 calc R U P A 2
C27A_2 C 0.8205(9) 1.3341(9) 0.4998(7) 0.084(4) Uani 0.7 1 d D . P A 2
C26A_2 C 0.8576(10) 1.3431(11) 0.4184(5) 0.100(3) Uani 0.7 1 d . . P A 2
H26A_2 H 0.951570 1.407280 0.416987 0.120 Uiso 0.7 1 calc R U P A 2
H26B_2 H 0.855227 1.262671 0.399339 0.120 Uiso 0.7 1 calc R U P A 2
C26B_2 C 0.8576(10) 1.3431(11) 0.4184(5) 0.100(3) Uani 0.3 1 d . . P A 1
H26C_2 H 0.886662 1.286398 0.389857 0.120 Uiso 0.3 1 calc R U P A 1
H26D_2 H 0.939693 1.419649 0.435194 0.120 Uiso 0.3 1 calc R U P A 1
C27B_2 C 0.795(3) 1.2856(14) 0.4825(10) 0.098(16) Uiso 0.3 1 d D . P A 1
O6B_2 O 0.674(3) 1.244(3) 0.4982(17) 0.139(10) Uiso 0.3 1 d D . P A 1
O5B_2 O 0.8609(9) 1.2683(9) 0.5376(4) 0.151(4) Uani 0.3 1 d D . P A 1
H5OB_2 H 0.811717 1.245600 0.573760 0.227 Uiso 0.3 1 calc R U P A 1
N1_2 N 0.8127(7) 1.3989(7) 0.2923(4) 0.0636(18) Uani 1 1 d . . . . .
O1_2 O 0.7101(6) 1.1940(6) 0.2562(4) 0.0876(19) Uani 1 1 d . . . . .
C25_2 C 0.7644(9) 1.3750(9) 0.3682(5) 0.074(2) Uani 1 1 d . . . . .
H25A_2 H 0.672640 1.305634 0.363980 0.089 Uiso 1 1 calc R U . A 1
H25B_2 H 0.757621 1.449688 0.390501 0.089 Uiso 1 1 calc R U . A 1
C22_2 C 0.8870(8) 1.5243(9) 0.2774(5) 0.068(2) Uani 1 1 d . . . . .
O2_2 O 0.9034(7) 1.6070(7) 0.3251(4) 0.102(2) Uani 1 1 d . . . . .
C21_2 C 0.7801(8) 1.2996(9) 0.2400(5) 0.065(2) Uani 1 1 d . . . . .
C4_2 C 0.9370(4) 1.5469(3) 0.20134(16) 0.055(2) Uani 1 1 d G . . . .
C5_2 C 1.0119(4) 1.6688(3) 0.1841(2) 0.059(2) Uani 1 1 d G . . . .
H5_2 H 1.032051 1.735083 0.221391 0.071 Uiso 1 1 calc R U . . .
C6_2 C 1.0573(4) 1.6936(2) 0.1124(2) 0.059(2) Uani 1 1 d G . . . .
H6_2 H 1.108525 1.776930 0.100674 0.071 Uiso 1 1 calc R U . . .
C15_2 C 1.0279(3) 1.5966(3) 0.05792(18) 0.0455(18) Uani 1 1 d G . . . .
C19_2 C 0.9530(2) 1.4747(2) 0.07512(14) 0.0457(18) Uani 1 1 d G . . . .
C14_2 C 0.9075(3) 1.4499(3) 0.14683(14) 0.0477(18) Uani 1 1 d G . . . .
C3_2 C 0.8327(4) 1.3280(3) 0.16403(19) 0.054(2) Uani 1 1 d G . . . .
C2_2 C 0.8032(4) 1.2309(2) 0.1095(2) 0.062(2) Uani 1 1 d G . . . .
H2_2 H 0.751994 1.147641 0.121286 0.074 Uiso 1 1 calc R U . . .
C1_2 C 0.8486(4) 1.2558(3) 0.0378(2) 0.0519(19) Uani 1 1 d G . . . .
H1_2 H 0.828464 1.189483 0.000568 0.062 Uiso 1 1 calc R U . . .
C13_2 C 0.9235(4) 1.3777(3) 0.02062(15) 0.0487(18) Uani 1 1 d G . . . .
NA_11 N -0.3133(8) -0.2295(7) 1.4714(4) 0.111(3) Uani 0.7 1 d D U P B 1
HA_11 H -0.295804 -0.179389 1.425916 0.134 Uiso 0.7 1 calc R U P B 1
C32A_11 C -0.0664(9) -0.1635(17) 1.4912(13) 0.287(9) Uani 0.7 1 d D . P B 1
H32A_11 H 0.005858 -0.192529 1.497206 0.431 Uiso 0.7 1 calc R U P B 1
H32B_11 H -0.053853 -0.114296 1.446785 0.431 Uiso 0.7 1 calc R U P B 1
H32C_11 H -0.062646 -0.112048 1.536627 0.431 Uiso 0.7 1 calc R U P B 1
C31A_11 C -0.2033(11) -0.2744(12) 1.4805(10) 0.152(6) Uani 0.7 1 d D U P B 1
H31A_11 H -0.207391 -0.327170 1.435004 0.183 Uiso 0.7 1 calc R U P B 1
H31B_11 H -0.216208 -0.324917 1.525084 0.183 Uiso 0.7 1 calc R U P B 1
C21A_11 C -0.3082(16) -0.1438(14) 1.5374(8) 0.256(12) Uani 0.7 1 d D U P B 1
H21A_11 H -0.213511 -0.081762 1.550564 0.307 Uiso 0.7 1 calc R U P B 1
H21B_11 H -0.340197 -0.191923 1.582232 0.307 Uiso 0.7 1 calc R U P B 1
C22A_11 C -0.398(3) -0.0785(19) 1.5160(11) 0.287(9) Uani 0.7 1 d D U P B 1
H22A_11 H -0.395452 -0.022449 1.558732 0.431 Uiso 0.7 1 calc R U P B 1
H22B_11 H -0.365543 -0.030558 1.471900 0.431 Uiso 0.7 1 calc R U P B 1
H22C_11 H -0.491863 -0.140401 1.503477 0.431 Uiso 0.7 1 calc R U P B 1
C11A_11 C -0.4519(10) -0.3339(11) 1.4553(7) 0.125(6) Uani 0.7 1 d D . P B 1
H11A_11 H -0.520680 -0.299887 1.447580 0.150 Uiso 0.7 1 calc R U P B 1
H11B_11 H -0.474231 -0.386312 1.499058 0.150 Uiso 0.7 1 calc R U P B 1
C12A_11 C -0.4553(16) -0.4118(10) 1.3851(7) 0.099(6) Uani 0.7 1 d D . P B 1
H12A_11 H -0.546021 -0.479888 1.374834 0.149 Uiso 0.7 1 calc R U P B 1
H12B_11 H -0.434196 -0.359956 1.341734 0.149 Uiso 0.7 1 calc R U P B 1
H12C_11 H -0.387844 -0.446201 1.393105 0.149 Uiso 0.7 1 calc R U P B 1
NB_11 N -0.3133(8) -0.2295(7) 1.4714(4) 0.111(3) Uani 0.3 1 d D . P C 2
HB_11 H -0.288818 -0.180111 1.425803 0.134 Uiso 0.3 1 calc R U P C 2
C32B_11 C -0.0664(9) -0.1635(17) 1.4912(13) 0.287(9) Uani 0.3 1 d D . P C 2
H32D_11 H 0.013139 -0.129658 1.528499 0.431 Uiso 0.3 1 calc R U P C 2
H32E_11 H -0.077581 -0.244977 1.469944 0.431 Uiso 0.3 1 calc R U P C 2
H32F_11 H -0.053426 -0.107018 1.450459 0.431 Uiso 0.3 1 calc R U P C 2
C31B_11 C -0.1919(13) -0.177(3) 1.5295(8) 0.136(15) Uiso 0.3 1 d D . P C 2
H31C_11 H -0.205267 -0.233771 1.571054 0.163 Uiso 0.3 1 calc R U P C 2
H31D_11 H -0.181039 -0.095400 1.551511 0.163 Uiso 0.3 1 calc R U P C 2
C21B_11 C -0.4338(13) -0.2156(17) 1.5008(14) 0.137(15) Uiso 0.3 1 d D . P C 2
H21C_11 H -0.457165 -0.258706 1.548126 0.164 Uiso 0.3 1 calc R U P C 2
H21D_11 H -0.513480 -0.253327 1.462856 0.164 Uiso 0.3 1 calc R U P C 2
C22B_11 C -0.398(3) -0.0785(19) 1.5160(11) 0.287(9) Uani 0.3 1 d D . P C 2
H22D_11 H -0.475982 -0.068440 1.535124 0.431 Uiso 0.3 1 calc R U P C 2
H22E_11 H -0.319759 -0.041946 1.553848 0.431 Uiso 0.3 1 calc R U P C 2
H22F_11 H -0.375905 -0.036582 1.468834 0.431 Uiso 0.3 1 calc R U P C 2
C11B_11 C -0.347(2) -0.3627(11) 1.4469(15) 0.083(9) Uiso 0.3 1 d D . P C 2
H11C_11 H -0.367839 -0.413683 1.491387 0.100 Uiso 0.3 1 calc R U P C 2
H11D_11 H -0.268998 -0.368615 1.424560 0.100 Uiso 0.3 1 calc R U P C 2
C12B_11 C -0.470(8) -0.411(4) 1.389(6) 0.42(10) Uiso 0.3 1 d D . P C 2
H12D_11 H -0.492311 -0.497400 1.372850 0.633 Uiso 0.3 1 calc R U P C 2
H12E_11 H -0.547213 -0.405250 1.411604 0.633 Uiso 0.3 1 calc R U P C 2
H12F_11 H -0.448639 -0.360305 1.344958 0.633 Uiso 0.3 1 calc R U P C 2

loop_
_atom_site_aniso_label
_atom_site_aniso_U_11
_atom_site_aniso_U_22
_atom_site_aniso_U_33
_atom_site_aniso_U_23
_atom_site_aniso_U_13
_atom_site_aniso_U_12
O6_1 0.063(4) 0.065(4) 0.088(4) 0.010(3) 0.008(3) 0.003(3)
O5_1 0.087(5) 0.115(6) 0.071(5) 0.032(4) 0.011(4) 0.001(4)
N1_1 0.049(4) 0.060(4) 0.066(5) 0.015(4) 0.016(3) 0.014(3)
O1_1 0.110(5) 0.065(4) 0.074(5) 0.003(3) 0.039(4) 0.015(4)
O3_1 0.098(4) 0.063(4) 0.045(3) 0.006(3) 0.017(3) 0.029(3)
O4_1 0.076(4) 0.038(3) 0.075(4) 0.004(3) 0.020(3) 0.010(3)
N2_1 0.048(4) 0.044(4) 0.062(4) 0.016(3) 0.007(3) 0.013(3)
O2_1 0.072(4) 0.046(3) 0.078(4) 0.009(3) 0.015(3) 0.013(3)
O8_1 0.072(4) 0.097(5) 0.076(4) 0.037(3) 0.026(3) 0.028(4)
O7_1 0.082(5) 0.064(4) 0.080(5) 0.026(3) 0.013(3) 0.023(4)
C27_1 0.077(7) 0.058(5) 0.070(7) 0.014(5) 0.014(5) 0.023(5)
C26_1 0.062(6) 0.082(6) 0.070(6) 0.016(5) 0.018(5) 0.007(5)
C25_1 0.058(5) 0.064(5) 0.056(5) 0.013(4) 0.015(4) 0.011(4)
C22_1 0.043(5) 0.049(5) 0.075(6) 0.011(5) 0.002(4) 0.009(4)
C21_1 0.054(5) 0.057(5) 0.064(6) 0.001(5) 0.011(4) 0.014(4)
C4_1 0.037(4) 0.044(4) 0.062(5) 0.007(4) 0.008(4) 0.011(3)
C5_1 0.054(5) 0.040(4) 0.061(5) 0.004(4) 0.007(4) 0.012(4)
C6_1 0.052(5) 0.046(5) 0.051(5) 0.006(4) 0.007(4) 0.014(4)
C15_1 0.033(4) 0.038(4) 0.066(5) -0.002(4) -0.002(4) 0.010(3)
C19_1 0.033(4) 0.040(4) 0.047(5) -0.009(3) -0.004(3) 0.011(3)
C14_1 0.036(4) 0.047(4) 0.048(5) 0.011(4) 0.009(3) 0.011(4)
C3_1 0.043(4) 0.056(5) 0.056(5) 0.007(4) 0.012(4) 0.016(4)
C2_1 0.060(5) 0.058(5) 0.054(5) -0.009(4) 0.001(4) 0.023(4)
C1_1 0.053(5) 0.045(4) 0.062(5) 0.012(4) 0.002(4) 0.012(4)
C13_1 0.036(4) 0.057(5) 0.036(4) 0.008(4) 0.008(3) 0.020(4)
C16_1 0.038(4) 0.053(5) 0.038(4) 0.005(4) -0.006(3) 0.015(4)
C7_1 0.060(5) 0.037(4) 0.053(5) 0.007(4) 0.000(4) 0.012(4)
C8_1 0.060(5) 0.054(5) 0.047(5) 0.002(4) 0.003(4) 0.028(4)
C9_1 0.040(4) 0.047(5) 0.052(5) 0.006(4) 0.003(3) 0.020(4)
C17_1 0.041(4) 0.032(4) 0.054(5) 0.002(4) 0.002(3) 0.011(3)
C20_1 0.037(4) 0.036(4) 0.047(5) -0.006(3) -0.004(3) 0.015(3)
C18_1 0.038(4) 0.040(4) 0.054(5) 0.002(4) -0.002(3) 0.020(3)
C12_1 0.063(5) 0.048(5) 0.047(5) 0.008(4) 0.009(4) 0.019(4)
C11_1 0.056(5) 0.045(4) 0.065(6) -0.004(4) 0.004(4) 0.017(4)
C10_1 0.038(4) 0.039(4) 0.048(5) 0.004(4) 0.009(3) 0.008(3)
C23_1 0.050(5) 0.049(5) 0.063(6) 0.012(4) 0.012(4) 0.024(4)
C24_1 0.045(4) 0.056(5) 0.054(5) 0.006(4) 0.003(4) 0.017(4)
C28_1 0.057(5) 0.048(4) 0.060(5) 0.011(4) 0.011(4) 0.019(4)
C29_1 0.061(5) 0.057(5) 0.067(6) 0.014(4) 0.016(4) 0.018(4)
C30_1 0.045(5) 0.067(6) 0.057(5) 0.007(4) 0.005(4) 0.006(4)
O6A_2 0.216(17) 0.198(15) 0.092(9) 0.055(10) 0.064(10) 0.096(13)
O5A_2 0.154(8) 0.218(10) 0.083(6) 0.080(7) 0.037(5) 0.070(8)
C27A_2 0.085(11) 0.114(14) 0.042(9) 0.026(10) 0.014(8) 0.029(10)
C26A_2 0.095(8) 0.143(10) 0.059(6) 0.037(6) 0.013(6) 0.045(7)
C26B_2 0.095(8) 0.143(10) 0.059(6) 0.037(6) 0.013(6) 0.045(7)
O5B_2 0.154(8) 0.218(10) 0.083(6) 0.080(7) 0.037(5) 0.070(8)
N1_2 0.062(4) 0.074(5) 0.048(4) 0.012(4) 0.013(3) 0.019(4)
O1_2 0.082(4) 0.070(4) 0.085(5) 0.029(4) 0.020(3) 0.003(4)
C25_2 0.071(6) 0.092(7) 0.062(6) 0.016(5) 0.012(5) 0.034(5)
C22_2 0.059(5) 0.083(7) 0.055(6) -0.004(5) 0.000(4) 0.025(5)
O2_2 0.119(6) 0.091(5) 0.071(5) -0.007(4) 0.024(4) 0.019(4)
C21_2 0.052(5) 0.075(6) 0.065(6) 0.007(5) 0.003(4) 0.024(5)
C4_2 0.047(5) 0.061(5) 0.051(5) 0.001(4) 0.001(4) 0.017(4)
C5_2 0.056(5) 0.053(5) 0.058(6) -0.008(4) -0.001(4) 0.013(4)
C6_2 0.045(4) 0.052(5) 0.069(6) 0.007(4) 0.002(4) 0.009(4)
C15_2 0.042(4) 0.037(4) 0.055(5) -0.005(4) -0.008(4) 0.016(3)
C19_2 0.036(4) 0.036(4) 0.056(5) -0.007(4) -0.007(3) 0.007(3)
C14_2 0.044(4) 0.052(5) 0.042(5) 0.010(4) 0.004(3) 0.015(4)
C3_2 0.039(4) 0.058(5) 0.057(5) 0.017(4) 0.005(4) 0.013(4)
C2_2 0.061(5) 0.042(4) 0.074(6) 0.006(4) -0.001(4) 0.013(4)
C1_2 0.050(5) 0.051(5) 0.050(5) 0.004(4) -0.001(4) 0.017(4)
C13_2 0.036(4) 0.045(5) 0.059(5) 0.016(4) -0.003(3) 0.011(4)
NA_11 0.110(7) 0.114(7) 0.101(7) 0.015(5) 0.018(6) 0.036(6)
C32A_11 0.36(3) 0.29(2) 0.219(15) -0.038(14) 0.021(16) 0.152(17)
C31A_11 0.134(11) 0.146(10) 0.140(10) 0.010(9) 0.020(10) 0.021(9)
C21A_11 0.35(3) 0.30(3) 0.115(15) -0.036(17) 0.055(18) 0.14(2)
C22A_11 0.36(3) 0.29(2) 0.219(15) -0.038(14) 0.021(16) 0.152(17)
C11A_11 0.147(17) 0.083(11) 0.125(15) 0.018(11) 0.020(12) 0.027(11)
C12A_11 0.172(17) 0.060(8) 0.072(10) 0.006(7) 0.009(10) 0.054(10)
NB_11 0.110(7) 0.114(7) 0.101(7) 0.015(5) 0.018(6) 0.036(6)
C32B_11 0.36(3) 0.29(2) 0.219(15) -0.038(14) 0.021(16) 0.152(17)
C22B_11 0.36(3) 0.29(2) 0.219(15) -0.038(14) 0.021(16) 0.152(17)

loop_
_atom_type_symbol
_atom_type_description
_atom_type_scat_dispersion_real
_atom_type_scat_dispersion_imag
_atom_type_scat_source
C C 0.0030 0.0016 'International Tables Vol C Tables 4.2.6.8 and 6.1.1.4'
N N 0.0059 0.0032 'International Tables Vol C Tables 4.2.6.8 and 6.1.1.4'
O O 0.0105 0.0059 'International Tables Vol C Tables 4.2.6.8 and 6.1.1.4'
H H 0.0000 0.0000 'International Tables Vol C Tables 4.2.6.8 and 6.1.1.4'

loop_
_geom_angle_atom_site_label_1
_geom_angle_atom_site_label_2
_geom_angle_atom_site_label_3
_geom_angle
_geom_angle_site_symmetry_3
C22_1 N1_1 C21_1 123.1(7) .
C22_1 N1_1 C25_1 116.8(7) .
C21_1 N1_1 C25_1 120.0(7) .
C24_1 N2_1 C23_1 125.7(6) .
C24_1 N2_1 C28_1 117.3(6) .
C23_1 N2_1 C28_1 117.0(6) .
C30_1 O7_1 H7O_1 109.5 .
O5_1 C27_1 O6_1 123.7(8) .
O5_1 C27_1 C26_1 119.6(8) .
O6_1 C27_1 C26_1 116.8(8) .
C27_1 C26_1 C25_1 117.7(8) .
C27_1 C26_1 H26A_1 107.9 .
C25_1 C26_1 H26A_1 107.9 .
C27_1 C26_1 H26B_1 107.9 .
C25_1 C26_1 H26B_1 107.9 .
H26A_1 C26_1 H26B_1 107.2 .
N1_1 C25_1 C26_1 111.7(6) .
N1_1 C25_1 H25A_1 109.3 .
C26_1 C25_1 H25A_1 109.3 .
N1_1 C25_1 H25B_1 109.3 .
C26_1 C25_1 H25B_1 109.3 .
H25A_1 C25_1 H25B_1 107.9 .
O2_1 C22_1 N1_1 119.7(7) .
O2_1 C22_1 C4_1 122.4(7) .
N1_1 C22_1 C4_1 117.8(6) .
O1_1 C21_1 N1_1 119.6(7) .
O1_1 C21_1 C3_1 123.5(7) .
N1_1 C21_1 C3_1 116.8(7) .
C5_1 C4_1 C14_1 120.0 .
C5_1 C4_1 C22_1 119.2(4) .
C14_1 C4_1 C22_1 120.7(4) .
C6_1 C5_1 C4_1 120.0 .
C6_1 C5_1 H5_1 120.0 .
C4_1 C5_1 H5_1 120.0 .
C5_1 C6_1 C15_1 120.0 .
C5_1 C6_1 H6_1 120.0 .
C15_1 C6_1 H6_1 120.0 .
C6_1 C15_1 C19_1 120.0 .
C6_1 C15_1 C16_1 120.27(19) .
C19_1 C15_1 C16_1 119.72(19) .
C14_1 C19_1 C15_1 120.0 .
C14_1 C19_1 C13_1 120.0 .
C15_1 C19_1 C13_1 120.0 .
C3_1 C14_1 C19_1 120.0 .
C3_1 C14_1 C4_1 120.0 .
C19_1 C14_1 C4_1 120.0 .
C14_1 C3_1 C2_1 120.0 .
C14_1 C3_1 C21_1 120.7(4) .
C2_1 C3_1 C21_1 119.1(4) .
C1_1 C2_1 C3_1 120.0 .
C1_1 C2_1 H2_1 120.0 .
C3_1 C2_1 H2_1 120.0 .
C2_1 C1_1 C13_1 120.0 .
C2_1 C1_1 H1_1 120.0 .
C13_1 C1_1 H1_1 120.0 .
C1_1 C13_1 C19_1 120.0 .
C1_1 C13_1 C18_1 119.8(2) .
C19_1 C13_1 C18_1 120.15(19) .
C7_1 C16_1 C20_1 120.0 .
C7_1 C16_1 C15_1 120.0(2) .
C20_1 C16_1 C15_1 120.01(19) .
C8_1 C7_1 C16_1 120.0 .
C8_1 C7_1 H7_1 120.0 .
C16_1 C7_1 H7_1 120.0 .
C9_1 C8_1 C7_1 120.0 .
C9_1 C8_1 H8_1 120.0 .
C7_1 C8_1 H8_1 120.0 .
C17_1 C9_1 C8_1 120.0 .
C17_1 C9_1 C23_1 122.5(4) .
C8_1 C9_1 C23_1 117.5(4) .
C9_1 C17_1 C20_1 120.0 .
C9_1 C17_1 C10_1 120.0 .
C20_1 C17_1 C10_1 120.0 .
C18_1 C20_1 C17_1 120.0 .
C18_1 C20_1 C16_1 120.0 .
C17_1 C20_1 C16_1 120.0 .
C20_1 C18_1 C12_1 120.0 .
C20_1 C18_1 C13_1 119.9(2) .
C12_1 C18_1 C13_1 120.0(2) .
C11_1 C12_1 C18_1 120.0 .
C11_1 C12_1 H12_1 120.0 .
C18_1 C12_1 H12_1 120.0 .
C10_1 C11_1 C12_1 120.0 .
C10_1 C11_1 H11_1 120.0 .
C12_1 C11_1 H11_1 120.0 .
C11_1 C10_1 C17_1 120.0 .
C11_1 C10_1 C24_1 118.8(4) .
C17_1 C10_1 C24_1 121.2(4) .
O3_1 C23_1 N2_1 121.5(7) .
O3_1 C23_1 C9_1 124.9(6) .
N2_1 C23_1 C9_1 113.6(6) .
O4_1 C24_1 N2_1 119.2(7) .
O4_1 C24_1 C10_1 123.8(7) .
N2_1 C24_1 C10_1 117.0(6) .
N2_1 C28_1 C29_1 110.8(6) .
N2_1 C28_1 H28A_1 109.5 .
C29_1 C28_1 H28A_1 109.5 .
N2_1 C28_1 H28B_1 109.5 .
C29_1 C28_1 H28B_1 109.5 .
H28A_1 C28_1 H28B_1 108.1 .
C30_1 C29_1 C28_1 113.0(7) .
C30_1 C29_1 H29A_1 109.0 .
C28_1 C29_1 H29A_1 109.0 .
C30_1 C29_1 H29B_1 109.0 .
C28_1 C29_1 H29B_1 109.0 .
H29A_1 C29_1 H29B_1 107.8 .
O8_1 C30_1 O7_1 120.8(8) .
O8_1 C30_1 C29_1 121.3(8) .
O7_1 C30_1 C29_1 118.0(7) .
C27A_2 O5A_2 H5OA_2 109.5 .
O6A_2 C27A_2 O5A_2 120.9(14) .
O6A_2 C27A_2 C26A_2 124.6(11) .
O5A_2 C27A_2 C26A_2 114.5(12) .
C25_2 C26A_2 C27A_2 112.2(8) .
C25_2 C26A_2 H26A_2 109.2 .
C27A_2 C26A_2 H26A_2 109.2 .
C25_2 C26A_2 H26B_2 109.2 .
C27A_2 C26A_2 H26B_2 109.2 .
H26A_2 C26A_2 H26B_2 107.9 .
C27B_2 C26B_2 C25_2 111.3(10) .
C27B_2 C26B_2 H26C_2 109.4 .
C25_2 C26B_2 H26C_2 109.4 .
C27B_2 C26B_2 H26D_2 109.4 .
C25_2 C26B_2 H26D_2 109.4 .
H26C_2 C26B_2 H26D_2 108.0 .
O5B_2 C27B_2 O6B_2 106(2) .
O5B_2 C27B_2 C26B_2 122(2) .
O6B_2 C27B_2 C26B_2 131.9(18) .
C27B_2 O5B_2 H5OB_2 111.9 .
C21_2 N1_2 C22_2 124.4(7) .
C21_2 N1_2 C25_2 118.8(7) .
C22_2 N1_2 C25_2 116.8(7) .
N1_2 C25_2 C26A_2 111.0(7) .
N1_2 C25_2 C26B_2 111.0(7) .
N1_2 C25_2 H25A_2 109.4 .
C26B_2 C25_2 H25A_2 109.4 .
N1_2 C25_2 H25B_2 109.4 .
C26B_2 C25_2 H25B_2 109.4 .
H25A_2 C25_2 H25B_2 108.0 .
O2_2 C22_2 N1_2 120.2(8) .
O2_2 C22_2 C4_2 123.5(8) .
N1_2 C22_2 C4_2 116.3(7) .
O1_2 C21_2 N1_2 120.4(8) .
O1_2 C21_2 C3_2 122.6(8) .
N1_2 C21_2 C3_2 117.0(7) .
C5_2 C4_2 C14_2 120.0 .
C5_2 C4_2 C22_2 118.5(4) .
C14_2 C4_2 C22_2 121.5(4) .
C4_2 C5_2 C6_2 120.0 .
C4_2 C5_2 H5_2 120.0 .
C6_2 C5_2 H5_2 120.0 .
C15_2 C6_2 C5_2 120.0 .
C15_2 C6_2 H6_2 120.0 .
C5_2 C6_2 H6_2 120.0 .
C6_2 C15_2 C19_2 120.0 .
C6_2 C15_2 C13_2 120.6(3) 2_785
C19_2 C15_2 C13_2 119.4(3) 2_785
C14_2 C19_2 C15_2 120.0 .
C14_2 C19_2 C13_2 120.0 .
C15_2 C19_2 C13_2 120.0 .
C3_2 C14_2 C19_2 120.0 .
C3_2 C14_2 C4_2 120.0 .
C19_2 C14_2 C4_2 120.0 .
C14_2 C3_2 C2_2 120.0 .
C14_2 C3_2 C21_2 120.8(4) .
C2_2 C3_2 C21_2 119.2(4) .
C3_2 C2_2 C1_2 120.0 .
C3_2 C2_2 H2_2 120.0 .
C1_2 C2_2 H2_2 120.0 .
C13_2 C1_2 C2_2 120.0 .
C13_2 C1_2 H1_2 120.0 .
C2_2 C1_2 H1_2 120.0 .
C1_2 C13_2 C19_2 120.0 .
C1_2 C13_2 C15_2 119.4(3) 2_785
C19_2 C13_2 C15_2 120.6(3) 2_785
C31A_11 NA_11 C11A_11 112.5(5) .
C31A_11 NA_11 C21A_11 112.3(5) .
C11A_11 NA_11 C21A_11 111.7(5) .
C31A_11 NA_11 HA_11 106.6 .
C11A_11 NA_11 HA_11 106.6 .
C21A_11 NA_11 HA_11 106.6 .
C31A_11 C32A_11 H32A_11 109.5 .
C31A_11 C32A_11 H32B_11 109.5 .
H32A_11 C32A_11 H32B_11 109.5 .
C31A_11 C32A_11 H32C_11 109.5 .
H32A_11 C32A_11 H32C_11 109.5 .
H32B_11 C32A_11 H32C_11 109.5 .
NA_11 C31A_11 C32A_11 109.2(4) .
NA_11 C31A_11 H31A_11 109.8 .
C32A_11 C31A_11 H31A_11 109.8 .
NA_11 C31A_11 H31B_11 109.8 .
C32A_11 C31A_11 H31B_11 109.8 .
H31A_11 C31A_11 H31B_11 108.3 .
NA_11 C21A_11 C22A_11 108.9(5) .
NA_11 C21A_11 H21A_11 109.9 .
C22A_11 C21A_11 H21A_11 109.9 .
NA_11 C21A_11 H21B_11 109.9 .
C22A_11 C21A_11 H21B_11 109.9 .
H21A_11 C21A_11 H21B_11 108.3 .
C21A_11 C22A_11 H22A_11 109.5 .
C21A_11 C22A_11 H22B_11 109.5 .
H22A_11 C22A_11 H22B_11 109.5 .
C21A_11 C22A_11 H22C_11 109.5 .
H22A_11 C22A_11 H22C_11 109.5 .
H22B_11 C22A_11 H22C_11 109.5 .
NA_11 C11A_11 C12A_11 109.9(5) .
NA_11 C11A_11 H11A_11 109.7 .
C12A_11 C11A_11 H11A_11 109.7 .
NA_11 C11A_11 H11B_11 109.7 .
C12A_11 C11A_11 H11B_11 109.7 .
H11A_11 C11A_11 H11B_11 108.2 .
C11A_11 C12A_11 H12A_11 109.5 .
C11A_11 C12A_11 H12B_11 109.5 .
H12A_11 C12A_11 H12B_11 109.5 .
C11A_11 C12A_11 H12C_11 109.5 .
H12A_11 C12A_11 H12C_11 109.5 .
H12B_11 C12A_11 H12C_11 109.5 .
C11B_11 NB_11 C21B_11 111.4(5) .
C11B_11 NB_11 C31B_11 111.2(5) .
C21B_11 NB_11 C31B_11 111.0(5) .
C11B_11 NB_11 HB_11 107.7 .
C21B_11 NB_11 HB_11 107.7 .
C31B_11 NB_11 HB_11 107.7 .
C31B_11 C32B_11 H32D_11 109.5 .
C31B_11 C32B_11 H32E_11 109.5 .
H32D_11 C32B_11 H32E_11 109.5 .
C31B_11 C32B_11 H32F_11 109.5 .
H32D_11 C32B_11 H32F_11 109.5 .
H32E_11 C32B_11 H32F_11 109.5 .
NB_11 C31B_11 C32B_11 108.8(5) .
NB_11 C31B_11 H31C_11 109.9 .
C32B_11 C31B_11 H31C_11 109.9 .
NB_11 C31B_11 H31D_11 109.9 .
C32B_11 C31B_11 H31D_11 109.9 .
H31C_11 C31B_11 H31D_11 108.3 .
NB_11 C21B_11 C22B_11 108.8(5) .
NB_11 C21B_11 H21C_11 109.9 .
C22B_11 C21B_11 H21C_11 109.9 .
NB_11 C21B_11 H21D_11 109.9 .
C22B_11 C21B_11 H21D_11 109.9 .
H21C_11 C21B_11 H21D_11 108.3 .
C21B_11 C22B_11 H22D_11 109.5 .
C21B_11 C22B_11 H22E_11 109.5 .
H22D_11 C22B_11 H22E_11 109.5 .
C21B_11 C22B_11 H22F_11 109.5 .
H22D_11 C22B_11 H22F_11 109.5 .
H22E_11 C22B_11 H22F_11 109.5 .
NB_11 C11B_11 C12B_11 109.2(5) .
NB_11 C11B_11 H11C_11 109.8 .
C12B_11 C11B_11 H11C_11 109.8 .
NB_11 C11B_11 H11D_11 109.8 .
C12B_11 C11B_11 H11D_11 109.8 .
H11C_11 C11B_11 H11D_11 108.3 .
C11B_11 C12B_11 H12D_11 109.5 .
C11B_11 C12B_11 H12E_11 109.5 .
H12D_11 C12B_11 H12E_11 109.5 .
C11B_11 C12B_11 H12F_11 109.5 .
H12D_11 C12B_11 H12F_11 109.5 .
H12E_11 C12B_11 H12F_11 109.5 .

loop_
_geom_bond_atom_site_label_1
_geom_bond_atom_site_label_2
_geom_bond_distance
_geom_bond_site_symmetry_2
O6_1 C27_1 1.282(10) .
O5_1 C27_1 1.237(10) .
N1_1 C22_1 1.381(10) .
N1_1 C21_1 1.410(10) .
N1_1 C25_1 1.477(9) .
O1_1 C21_1 1.206(9) .
O3_1 C23_1 1.200(8) .
O4_1 C24_1 1.218(8) .
N2_1 C24_1 1.391(9) .
N2_1 C23_1 1.422(9) .
N2_1 C28_1 1.476(9) .
O2_1 C22_1 1.238(9) .
O8_1 C30_1 1.221(9) .
O7_1 C30_1 1.312(9) .
O7_1 H7O_1 0.8400 .
C27_1 C26_1 1.474(11) .
C26_1 C25_1 1.500(11) .
C26_1 H26A_1 0.9900 .
C26_1 H26B_1 0.9900 .
C25_1 H25A_1 0.9900 .
C25_1 H25B_1 0.9900 .
C22_1 C4_1 1.477(8) .
C21_1 C3_1 1.485(9) .
C4_1 C5_1 1.3900 .
C4_1 C14_1 1.3900 .
C5_1 C6_1 1.3900 .
C5_1 H5_1 0.9500 .
C6_1 C15_1 1.3900 .
C6_1 H6_1 0.9500 .
C15_1 C19_1 1.3900 .
C15_1 C16_1 1.535(4) .
C19_1 C14_1 1.3900 .
C19_1 C13_1 1.3900 .
C14_1 C3_1 1.3900 .
C3_1 C2_1 1.3900 .
C2_1 C1_1 1.3900 .
C2_1 H2_1 0.9500 .
C1_1 C13_1 1.3900 .
C1_1 H1_1 0.9500 .
C13_1 C18_1 1.527(4) .
C16_1 C7_1 1.3900 .
C16_1 C20_1 1.3900 .
C7_1 C8_1 1.3900 .
C7_1 H7_1 0.9500 .
C8_1 C9_1 1.3900 .
C8_1 H8_1 0.9500 .
C9_1 C17_1 1.3900 .
C9_1 C23_1 1.509(8) .
C17_1 C20_1 1.3900 .
C17_1 C10_1 1.3900 .
C20_1 C18_1 1.3900 .
C18_1 C12_1 1.3900 .
C12_1 C11_1 1.3900 .
C12_1 H12_1 0.9500 .
C11_1 C10_1 1.3900 .
C11_1 H11_1 0.9500 .
C10_1 C24_1 1.475(8) .
C28_1 C29_1 1.502(10) .
C28_1 H28A_1 0.9900 .
C28_1 H28B_1 0.9900 .
C29_1 C30_1 1.496(11) .
C29_1 H29A_1 0.9900 .
C29_1 H29B_1 0.9900 .
O6A_2 C27A_2 1.227(8) .
O5A_2 C27A_2 1.238(7) .
O5A_2 H5OA_2 0.8400 .
C27A_2 C26A_2 1.518(16) .
C26A_2 C25_2 1.476(11) .
C26A_2 H26A_2 0.9900 .
C26A_2 H26B_2 0.9900 .
C26B_2 C27B_2 1.41(3) .
C26B_2 C25_2 1.476(11) .
C26B_2 H26C_2 0.9900 .
C26B_2 H26D_2 0.9900 .
C27B_2 O5B_2 1.247(8) .
C27B_2 O6B_2 1.244(8) .
O5B_2 H5OB_2 0.8400 .
N1_2 C21_2 1.379(10) .
N1_2 C22_2 1.411(11) .
N1_2 C25_2 1.470(10) .
O1_2 C21_2 1.222(10) .
C25_2 H25A_2 0.9900 .
C25_2 H25B_2 0.9900 .
C22_2 O2_2 1.217(10) .
C22_2 C4_2 1.477(9) .
C21_2 C3_2 1.491(9) .
C4_2 C5_2 1.3900 .
C4_2 C14_2 1.3900 .
C5_2 C6_2 1.3900 .
C5_2 H5_2 0.9500 .
C6_2 C15_2 1.3900 .
C6_2 H6_2 0.9500 .
C15_2 C19_2 1.3900 .
C15_2 C13_2 1.517(6) 2_785
C19_2 C14_2 1.3900 .
C19_2 C13_2 1.3900 .
C14_2 C3_2 1.3900 .
C3_2 C2_2 1.3900 .
C2_2 C1_2 1.3900 .
C2_2 H2_2 0.9500 .
C1_2 C13_2 1.3900 .
C1_2 H1_2 0.9500 .
NA_11 C31A_11 1.499(5) .
NA_11 C11A_11 1.500(5) .
NA_11 C21A_11 1.503(5) .
NA_11 HA_11 1.0000 .
C32A_11 C31A_11 1.516(5) .
C32A_11 H32A_11 0.9800 .
C32A_11 H32B_11 0.9800 .
C32A_11 H32C_11 0.9800 .
C31A_11 H31A_11 0.9900 .
C31A_11 H31B_11 0.9900 .
C21A_11 C22A_11 1.516(5) .
C21A_11 H21A_11 0.9900 .
C21A_11 H21B_11 0.9900 .
C22A_11 H22A_11 0.9800 .
C22A_11 H22B_11 0.9800 .
C22A_11 H22C_11 0.9800 .
C11A_11 C12A_11 1.511(5) .
C11A_11 H11A_11 0.9900 .
C11A_11 H11B_11 0.9900 .
C12A_11 H12A_11 0.9800 .
C12A_11 H12B_11 0.9800 .
C12A_11 H12C_11 0.9800 .
NB_11 C11B_11 1.505(5) .
NB_11 C21B_11 1.507(5) .
NB_11 C31B_11 1.509(5) .
NB_11 HB_11 1.0000 .
C32B_11 C31B_11 1.513(5) .
C32B_11 H32D_11 0.9800 .
C32B_11 H32E_11 0.9800 .
C32B_11 H32F_11 0.9800 .
C31B_11 H31C_11 0.9900 .
C31B_11 H31D_11 0.9900 .
C21B_11 C22B_11 1.516(5) .
C21B_11 H21C_11 0.9900 .
C21B_11 H21D_11 0.9900 .
C22B_11 H22D_11 0.9800 .
C22B_11 H22E_11 0.9800 .
C22B_11 H22F_11 0.9800 .
C11B_11 C12B_11 1.513(5) .
C11B_11 H11C_11 0.9900 .
C11B_11 H11D_11 0.9900 .
C12B_11 H12D_11 0.9800 .
C12B_11 H12E_11 0.9800 .
C12B_11 H12F_11 0.9800 .

loop_
_geom_torsion_atom_site_label_1
_geom_torsion_atom_site_label_2
_geom_torsion_atom_site_label_3
_geom_torsion_atom_site_label_4
_geom_torsion
_geom_torsion_site_symmetry_1
_geom_torsion_site_symmetry_4
O5_1 C27_1 C26_1 C25_1 13.5(7) . .
O6_1 C27_1 C26_1 C25_1 -166.5(7) . .
C22_1 N1_1 C25_1 C26_1 -71.0(9) . .
C21_1 N1_1 C25_1 C26_1 107.4(8) . .
C27_1 C26_1 C25_1 N1_1 -163.6(6) . .
C21_1 N1_1 C22_1 O2_1 176.5(7) . .
C25_1 N1_1 C22_1 O2_1 -5.2(10) . .
C21_1 N1_1 C22_1 C4_1 -5.1(10) . .
C25_1 N1_1 C22_1 C4_1 173.3(5) . .
C22_1 N1_1 C21_1 O1_1 178.4(8) . .
C25_1 N1_1 C21_1 O1_1 0.1(11) . .
C22_1 N1_1 C21_1 C3_1 -3.1(10) . .
C25_1 N1_1 C21_1 C3_1 178.6(6) . .
O2_1 C22_1 C4_1 C5_1 3.5(8) . .
N1_1 C22_1 C4_1 C5_1 -174.9(5) . .
O2_1 C22_1 C4_1 C14_1 -172.9(5) . .
N1_1 C22_1 C4_1 C14_1 8.7(8) . .
C14_1 C4_1 C5_1 C6_1 0.0 . .
C22_1 C4_1 C5_1 C6_1 -176.4(4) . .
C4_1 C5_1 C6_1 C15_1 0.0 . .
C5_1 C6_1 C15_1 C19_1 0.0 . .
C5_1 C6_1 C15_1 C16_1 -179.0(3) . .
C6_1 C15_1 C19_1 C14_1 0.0 . .
C16_1 C15_1 C19_1 C14_1 179.0(3) . .
C6_1 C15_1 C19_1 C13_1 180.0 . .
C16_1 C15_1 C19_1 C13_1 -1.0(3) . .
C15_1 C19_1 C14_1 C3_1 180.0 . .
C13_1 C19_1 C14_1 C3_1 0.0 . .
C15_1 C19_1 C14_1 C4_1 0.0 . .
C13_1 C19_1 C14_1 C4_1 180.0 . .
C5_1 C4_1 C14_1 C3_1 180.0 . .
C22_1 C4_1 C14_1 C3_1 -3.6(4) . .
C5_1 C4_1 C14_1 C19_1 0.0 . .
C22_1 C4_1 C14_1 C19_1 176.4(4) . .
C19_1 C14_1 C3_1 C2_1 0.0 . .
C4_1 C14_1 C3_1 C2_1 180.0 . .
C19_1 C14_1 C3_1 C21_1 175.0(5) . .
C4_1 C14_1 C3_1 C21_1 -5.0(5) . .
O1_1 C21_1 C3_1 C14_1 -173.2(6) . .
N1_1 C21_1 C3_1 C14_1 8.4(8) . .
O1_1 C21_1 C3_1 C2_1 1.8(10) . .
N1_1 C21_1 C3_1 C2_1 -176.5(5) . .
C14_1 C3_1 C2_1 C1_1 0.0 . .
C21_1 C3_1 C2_1 C1_1 -175.1(5) . .
C3_1 C2_1 C1_1 C13_1 0.0 . .
C2_1 C1_1 C13_1 C19_1 0.0 . .
C2_1 C1_1 C13_1 C18_1 -176.8(3) . .
C14_1 C19_1 C13_1 C1_1 0.0 . .
C15_1 C19_1 C13_1 C1_1 180.0 . .
C14_1 C19_1 C13_1 C18_1 176.7(3) . .
C15_1 C19_1 C13_1 C18_1 -3.3(3) . .
C6_1 C15_1 C16_1 C7_1 1.5(3) . .
C19_1 C15_1 C16_1 C7_1 -177.52(13) . .
C6_1 C15_1 C16_1 C20_1 -177.80(13) . .
C19_1 C15_1 C16_1 C20_1 3.2(3) . .
C20_1 C16_1 C7_1 C8_1 0.0 . .
C15_1 C16_1 C7_1 C8_1 -179.3(3) . .
C16_1 C7_1 C8_1 C9_1 0.0 . .
C7_1 C8_1 C9_1 C17_1 0.0 . .
C7_1 C8_1 C9_1 C23_1 -179.7(4) . .
C8_1 C9_1 C17_1 C20_1 0.0 . .
C23_1 C9_1 C17_1 C20_1 179.6(4) . .
C8_1 C9_1 C17_1 C10_1 180.0 . .
C23_1 C9_1 C17_1 C10_1 -0.4(4) . .
C9_1 C17_1 C20_1 C18_1 180.0 . .
C10_1 C17_1 C20_1 C18_1 0.0 . .
C9_1 C17_1 C20_1 C16_1 0.0 . .
C10_1 C17_1 C20_1 C16_1 180.0 . .
C7_1 C16_1 C20_1 C18_1 180.0 . .
C15_1 C16_1 C20_1 C18_1 -0.7(3) . .
C7_1 C16_1 C20_1 C17_1 0.0 . .
C15_1 C16_1 C20_1 C17_1 179.3(3) . .
C17_1 C20_1 C18_1 C12_1 0.0 . .
C16_1 C20_1 C18_1 C12_1 180.0 . .
C17_1 C20_1 C18_1 C13_1 176.5(3) . .
C16_1 C20_1 C18_1 C13_1 -3.5(3) . .
C1_1 C13_1 C18_1 C20_1 -177.50(13) . .
C19_1 C13_1 C18_1 C20_1 5.7(3) . .
C1_1 C13_1 C18_1 C12_1 -1.0(3) . .
C19_1 C13_1 C18_1 C12_1 -177.78(14) . .
C20_1 C18_1 C12_1 C11_1 0.0 . .
C13_1 C18_1 C12_1 C11_1 -176.5(3) . .
C18_1 C12_1 C11_1 C10_1 0.0 . .
C12_1 C11_1 C10_1 C17_1 0.0 . .
C12_1 C11_1 C10_1 C24_1 -179.7(4) . .
C9_1 C17_1 C10_1 C11_1 180.0 . .
C20_1 C17_1 C10_1 C11_1 0.0 . .
C9_1 C17_1 C10_1 C24_1 -0.3(4) . .
C20_1 C17_1 C10_1 C24_1 179.7(4) . .
C24_1 N2_1 C23_1 O3_1 -177.6(7) . .
C28_1 N2_1 C23_1 O3_1 1.6(10) . .
C24_1 N2_1 C23_1 C9_1 2.5(9) . .
C28_1 N2_1 C23_1 C9_1 -178.2(5) . .
C17_1 C9_1 C23_1 O3_1 179.5(6) . .
C8_1 C9_1 C23_1 O3_1 -0.8(8) . .
C17_1 C9_1 C23_1 N2_1 -0.6(7) . .
C8_1 C9_1 C23_1 N2_1 179.0(4) . .
C23_1 N2_1 C24_1 O4_1 179.6(6) . .
C28_1 N2_1 C24_1 O4_1 0.4(10) . .
C23_1 N2_1 C24_1 C10_1 -3.2(9) . .
C28_1 N2_1 C24_1 C10_1 177.5(5) . .
C11_1 C10_1 C24_1 O4_1 -1.3(8) . .
C17_1 C10_1 C24_1 O4_1 179.0(5) . .
C11_1 C10_1 C24_1 N2_1 -178.3(4) . .
C17_1 C10_1 C24_1 N2_1 2.0(7) . .
C24_1 N2_1 C28_1 C29_1 -80.1(8) . .
C23_1 N2_1 C28_1 C29_1 100.6(7) . .
N2_1 C28_1 C29_1 C30_1 174.1(7) . .
C28_1 C29_1 C30_1 O8_1 14.8(11) . .
C28_1 C29_1 C30_1 O7_1 -166.5(7) . .
O6A_2 C27A_2 C26A_2 C25_2 -23.9(9) . .
O5A_2 C27A_2 C26A_2 C25_2 156.1(9) . .
C25_2 C26B_2 C27B_2 O5B_2 -168.9(10) . .
C25_2 C26B_2 C27B_2 O6B_2 11.1(10) . .
C21_2 N1_2 C25_2 C26A_2 84.5(10) . .
C22_2 N1_2 C25_2 C26A_2 -97.3(9) . .
C21_2 N1_2 C25_2 C26B_2 84.5(10) . .
C22_2 N1_2 C25_2 C26B_2 -97.3(9) . .
C27A_2 C26A_2 C25_2 N1_2 172.7(7) . .
C27B_2 C26B_2 C25_2 N1_2 -162.8(8) . .
C21_2 N1_2 C22_2 O2_2 174.8(8) . .
C25_2 N1_2 C22_2 O2_2 -3.2(11) . .
C21_2 N1_2 C22_2 C4_2 -3.0(11) . .
C25_2 N1_2 C22_2 C4_2 179.0(6) . .
C22_2 N1_2 C21_2 O1_2 -176.7(7) . .
C25_2 N1_2 C21_2 O1_2 1.3(11) . .
C22_2 N1_2 C21_2 C3_2 2.8(10) . .
C25_2 N1_2 C21_2 C3_2 -179.2(6) . .
O2_2 C22_2 C4_2 C5_2 2.9(10) . .
N1_2 C22_2 C4_2 C5_2 -179.4(5) . .
O2_2 C22_2 C4_2 C14_2 -175.3(7) . .
N1_2 C22_2 C4_2 C14_2 2.4(8) . .
C14_2 C4_2 C5_2 C6_2 0.0 . .
C22_2 C4_2 C5_2 C6_2 -178.2(4) . .
C4_2 C5_2 C6_2 C15_2 0.0 . .
C5_2 C6_2 C15_2 C19_2 0.0 . .
C5_2 C6_2 C15_2 C13_2 179.9(5) . 2_785
C6_2 C15_2 C19_2 C14_2 0.0 . .
C13_2 C15_2 C19_2 C14_2 -179.9(5) 2_785 .
C6_2 C15_2 C19_2 C13_2 180.0 . .
C13_2 C15_2 C19_2 C13_2 0.1(5) 2_785 .
C15_2 C19_2 C14_2 C3_2 180.0 . .
C13_2 C19_2 C14_2 C3_2 0.0 . .
C15_2 C19_2 C14_2 C4_2 0.0 . .
C13_2 C19_2 C14_2 C4_2 180.0 . .
C5_2 C4_2 C14_2 C3_2 180.0 . .
C22_2 C4_2 C14_2 C3_2 -1.8(4) . .
C5_2 C4_2 C14_2 C19_2 0.0 . .
C22_2 C4_2 C14_2 C19_2 178.2(4) . .
C19_2 C14_2 C3_2 C2_2 0.0 . .
C4_2 C14_2 C3_2 C2_2 180.0 . .
C19_2 C14_2 C3_2 C21_2 -178.5(4) . .
C4_2 C14_2 C3_2 C21_2 1.5(4) . .
O1_2 C21_2 C3_2 C14_2 177.5(6) . .
N1_2 C21_2 C3_2 C14_2 -1.9(8) . .
O1_2 C21_2 C3_2 C2_2 -1.0(9) . .
N1_2 C21_2 C3_2 C2_2 179.6(5) . .
C14_2 C3_2 C2_2 C1_2 0.0 . .
C21_2 C3_2 C2_2 C1_2 178.5(4) . .
C3_2 C2_2 C1_2 C13_2 0.0 . .
C2_2 C1_2 C13_2 C19_2 0.0 . .
C2_2 C1_2 C13_2 C15_2 -179.9(5) . 2_785
C14_2 C19_2 C13_2 C1_2 0.0 . .
C15_2 C19_2 C13_2 C1_2 180.0 . .
C14_2 C19_2 C13_2 C15_2 179.9(5) . 2_785
C15_2 C19_2 C13_2 C15_2 -0.1(5) . 2_785
C11A_11 NA_11 C31A_11 C32A_11 176.1(13) . .
C21A_11 NA_11 C31A_11 C32A_11 -56.8(17) . .
C31A_11 NA_11 C21A_11 C22A_11 166.4(15) . .
C11A_11 NA_11 C21A_11 C22A_11 -66.1(17) . .
C31A_11 NA_11 C11A_11 C12A_11 -57.0(13) . .
C21A_11 NA_11 C11A_11 C12A_11 175.7(11) . .
C11B_11 NB_11 C31B_11 C32B_11 69.5(19) . .
C21B_11 NB_11 C31B_11 C32B_11 -165.9(16) . .
C11B_11 NB_11 C21B_11 C22B_11 -173.6(18) . .
C31B_11 NB_11 C21B_11 C22B_11 62(2) . .
C21B_11 NB_11 C11B_11 C12B_11 55(6) . .
C31B_11 NB_11 C11B_11 C12B_11 180(6) . .
